data_4327686
loop_
_publ_author_name
'Isabelle Malfant'
'Raquel Andreu'
'Pascal G. Lacroix'
'Christophe Faulmann'
'Patrick Cassoux'

_publ_contact_author_address
;
Laboratoire de Chimie de Coordination
205, route de Narbonne, 31077 Toulouse Cedex
France
;
_publ_contact_author_email ' pascal@lcctoul.lcc-toulouse.fr '
_publ_contact_author_fax ' (33) 5 61 55 30 03 '
_publ_contact_author_phone ' (33) 5 61 33 31 06 '
_publ_section_title
;
 Synthesis, Structure, and Physical Properties of Nickel Bis(dithiolene)
 Metal Complexes, [Ni(dmit)2], with Highly Polar Cyanine Dyes
;
_journal_name_full 'Inorganic Chemistry'
_journal_page_first 3361
_journal_page_last 3370
_journal_paper_doi 10.1021/ic971550+
_journal_volume 37
_journal_year 1998
_chemical_compound_source
;
?
;
_chemical_formula_moiety ' C22 H19 Ni1 S10 N2 '
_chemical_formula_sum 'C22 H19 N2 Ni S10'
_chemical_formula_weight 690.72
_space_group_IT_number 14
_symmetry_cell_setting monoclinic
_symmetry_space_group_name_Hall '-P 2ybc'
_symmetry_space_group_name_H-M 'P 1 21/c 1'
_atom_sites_solution_hydrogens geom
_atom_sites_solution_primary direct
_cell_angle_alpha 90
_cell_angle_beta 93.12(1)
_cell_angle_gamma 90
_cell_formula_units_Z 4.00
_cell_length_a 9.813(1)
_cell_length_b 11.589(1)
_cell_length_c 24.345(3)
_cell_measurement_reflns_used 4164
_cell_measurement_temperature 293
_cell_measurement_theta_max 24.2
_cell_measurement_theta_min 1.45
_cell_volume 2764.5(5)
_diffrn_ambient_temperature 293
_diffrn_measurement_device '  STOE-IPDS '
_diffrn_measurement_method 2\q/\w
_diffrn_radiation_monochromator graphite
_diffrn_radiation_type 'Mo K\a'
_diffrn_radiation_wavelength 0.71073
_diffrn_reflns_av_R_equivalents 0.05
_diffrn_reflns_limit_h_max 11
_diffrn_reflns_limit_h_min -11
_diffrn_reflns_limit_k_max 13
_diffrn_reflns_limit_k_min 0
_diffrn_reflns_limit_l_max 27
_diffrn_reflns_limit_l_min 0
_diffrn_reflns_number 16184
_diffrn_reflns_theta_max 24.2
_diffrn_reflns_theta_min 1.45
_diffrn_standards_decay_% 0.00
_diffrn_standards_interval_time 3
_diffrn_standards_number 0
_exptl_absorpt_coefficient_mu 1.45
_exptl_absorpt_correction_type none
_exptl_crystal_colour ' black '
_exptl_crystal_density_diffrn 1.66
_exptl_crystal_description ' thick plates '
_exptl_crystal_F_000 1417.60
_exptl_crystal_size_max 0.42
_exptl_crystal_size_mid 0.30
_exptl_crystal_size_min 0.04
_refine_diff_density_max 0.34
_refine_diff_density_min -0.24
_refine_ls_extinction_method none
_refine_ls_goodness_of_fit_obs 1.1154
_refine_ls_hydrogen_treatment
;
 H atoms refined isotropically
;
_refine_ls_matrix_type full
_refine_ls_number_parameters 391
_refine_ls_number_reflns 2311
_refine_ls_R_factor_obs 0.0253
_refine_ls_shift/esd_max 0.093144
_refine_ls_structure_factor_coef F
_refine_ls_weighting_scheme
;
Robust-resistant weighting scheme (Prince E, 1982) :
w=y[1-(\DF/6\s(Fo^2^)]^2^' where y=1/\SArTr(x) with 5
 coefficients Ar(1.557, 0.475 , 1.822 , 0.180 , 0.536) for
  the Chebyshev polynomial ArTr(x) where x was Fc/Fc(max).
;
_refine_ls_wR_factor_obs 0.0256
_reflns_limit_h_max 11
_reflns_limit_h_min -11
_reflns_limit_k_max 13
_reflns_limit_k_min 0
_reflns_limit_l_max 27
_reflns_limit_l_min 0
_reflns_number_observed 2311
_reflns_number_total 4164
_reflns_observed_criterion >3.00\s(I)
_cod_data_source_file ic9715502B_4.cif
_cod_data_source_block (3)
_cod_original_cell_volume 2764.48
_cod_original_sg_symbol_H-M 'P 1 21/c 1 '
_cod_original_formula_sum ' C22 H19 Ni1 S10 N2 '
_cod_database_code 4327686

loop_
_symmetry_equiv_pos_as_xyz
x,y,z
-x,-y,-z
-x,y+1/2,-z+1/2
x,-y+1/2,z+1/2

loop_
_atom_site_aniso_label
_atom_site_aniso_U_11
_atom_site_aniso_U_22
_atom_site_aniso_U_33
_atom_site_aniso_U_23
_atom_site_aniso_U_13
_atom_site_aniso_U_12
NI1 0.0409(2) 0.0419(3) 0.0445(3) 0.0014(2) -0.0004(2) 0.0031(2)
S1 0.0529(6) 0.0629(7) 0.0498(6) 0.0108(5) -0.0007(5) 0.0124(5)
S2 0.0509(6) 0.0554(6) 0.0442(6) 0.0081(5) 0.0039(5) 0.0137(5)
S3 0.0598(6) 0.0869(9) 0.0459(6) 0.0116(6) 0.0044(5) 0.0022(6)
S4 0.0480(6) 0.0627(7) 0.0497(6) -0.0027(5) 0.0051(5) 0.0078(5)
S5 0.0720(8) 0.118(1) 0.0628(8) -0.0072(8) 0.0256(6) 0.0043(8)
S6 0.0510(6) 0.0515(6) 0.0507(6) 0.0056(5) 0.0021(5) 0.0108(5)
S7 0.0542(6) 0.0588(7) 0.0512(6) 0.0096(5) 0.0040(5) 0.0165(5)
S8 0.0557(6) 0.0553(7) 0.0517(6) 0.0031(5) 0.0059(5) 0.0004(5)
S9 0.0551(6) 0.0606(7) 0.0607(7) 0.0005(6) 0.0052(5) 0.0164(6)
S10 0.0568(7) 0.0840(9) 0.0671(7) -0.0129(7) 0.0151(6) -0.0008(6)
C1 0.040(2) 0.058(3) 0.045(2) -0.001(2) 0.001(2) -0.004(2)
C2 0.041(2) 0.046(2) 0.041(2) -0.003(2) 0.000(2) -0.001(2)
C3 0.044(2) 0.070(3) 0.050(2) -0.004(2) 0.002(2) -0.010(2)
C4 0.042(2) 0.042(2) 0.050(2) -0.002(2) 0.000(2) -0.002(2)
C5 0.043(2) 0.046(2) 0.050(2) -0.005(2) 0.005(2) 0.001(2)
C6 0.043(2) 0.050(2) 0.054(2) -0.007(2) -0.001(2) -0.007(2)
C7 0.046(2) 0.046(2) 0.060(3) -0.008(2) 0.006(2) -0.006(2)
C8 0.062(3) 0.052(3) 0.051(3) 0.011(2) -0.002(2) -0.006(2)
C9 0.051(3) 0.047(3) 0.066(3) 0.008(2) 0.010(2) 0.005(2)
C10 0.044(2) 0.044(2) 0.063(3) 0.004(2) 0.009(2) -0.009(2)
C11 0.069(3) 0.085(4) 0.053(3) 0.003(3) 0.013(3) 0.002(3)
C12 0.080(4) 0.077(4) 0.098(5) 0.014(4) 0.033(4) 0.015(4)
C13 0.054(3) 0.056(3) 0.054(3) 0.000(2) 0.001(2) 0.000(2)
C14 0.053(3) 0.055(3) 0.062(3) -0.002(2) -0.001(2) 0.006(2)
C15 0.059(3) 0.053(3) 0.060(3) -0.002(2) 0.002(2) -0.006(3)
C16 0.060(3) 0.054(3) 0.068(3) 0.002(3) 0.005(2) 0.001(3)
C17 0.048(2) 0.050(3) 0.049(2) -0.003(2) 0.000(2) -0.015(2)
C18 0.072(3) 0.047(3) 0.068(3) 0.008(2) -0.008(3) 0.004(2)
C19 0.085(4) 0.077(4) 0.048(3) 0.006(3) 0.001(3) -0.019(3)
C20 0.097(5) 0.123(6) 0.084(4) -0.046(5) 0.040(4) -0.030(5)
C21 0.049(3) 0.060(3) 0.068(3) -0.008(3) 0.002(2) -0.005(2)
C22 0.056(3) 0.048(3) 0.052(3) 0.006(2) 0.002(2) -0.003(2)
N1 0.061(2) 0.065(3) 0.070(3) 0.016(2) 0.023(2) 0.008(2)
N2 0.063(2) 0.072(3) 0.054(2) -0.014(2) 0.011(2) -0.018(2)

loop_
_atom_site_label
_atom_site_fract_x
_atom_site_fract_y
_atom_site_fract_z
_atom_site_U_iso_or_equiv
_atom_site_occupancy
_atom_site_thermal_displace_type
NI1 0.14568(5) 0.12278(4) 0.47865(2) 0.0425 1.0000 Uani
S1 0.1687(1) 0.1705(1) 0.39360(4) 0.0553 1.0000 Uani
S2 0.3172(1) 0.00657(9) 0.48022(4) 0.0501 1.0000 Uani
S3 0.3767(1) 0.0938(1) 0.31285(4) 0.0641 1.0000 Uani
S4 0.5113(1) -0.0567(1) 0.39238(4) 0.0534 1.0000 Uani
S5 0.6090(1) -0.0499(1) 0.27942(5) 0.0834 1.0000 Uani
S6 0.1213(1) 0.07400(9) 0.56323(4) 0.0511 1.0000 Uani
S7 -0.0225(1) 0.24263(9) 0.47785(4) 0.0547 1.0000 Uani
S8 -0.0836(1) 0.15230(9) 0.64445(4) 0.0541 1.0000 Uani
S9 -0.2144(1) 0.3068(1) 0.56595(4) 0.0587 1.0000 Uani
S10 -0.3218(1) 0.2924(1) 0.67682(5) 0.0689 1.0000 Uani
C1 0.3086(4) 0.0908(3) 0.3775(1) 0.0475 1.0000 Uani
C2 0.3724(4) 0.0195(3) 0.4151(1) 0.0429 1.0000 Uani
C3 0.5042(4) -0.0070(4) 0.3257(2) 0.0545 1.0000 Uani
C4 -0.0144(4) 0.1555(3) 0.5803(2) 0.0447 1.0000 Uani
C5 -0.0773(4) 0.2293(3) 0.5425(2) 0.0461 1.0000 Uani
C6 -0.2117(4) 0.2527(3) 0.6318(2) 0.0493 1.0000 Uani
C7 0.7341(4) -0.3855(4) 0.4247(2) 0.0506 1.0000 Uani
C8 0.8370(4) -0.4671(4) 0.4335(2) 0.0553 1.0000 Uani
C9 0.9227(4) -0.4972(4) 0.3934(2) 0.0543 1.0000 Uani
C10 0.9110(4) -0.4461(3) 0.3416(2) 0.0502 1.0000 Uani
C11 0.9974(6) -0.4124(6) 0.2505(2) 0.0686 1.0000 Uani
C12 1.1001(7) -0.5614(6) 0.3094(3) 0.0837 1.0000 Uani
C13 0.8080(4) -0.3638(4) 0.3326(2) 0.0547 1.0000 Uani
C14 0.7221(5) -0.3356(4) 0.3733(2) 0.0569 1.0000 Uani
C15 0.6398(5) -0.3519(4) 0.4658(2) 0.0577 1.0000 Uani
C16 0.6302(5) -0.3918(4) 0.5158(2) 0.0608 1.0000 Uani
C17 0.5337(4) -0.3551(4) 0.5555(2) 0.0489 1.0000 Uani
C18 0.5258(5) -0.4144(4) 0.6047(2) 0.0627 1.0000 Uani
C19 0.4333(6) -0.3829(5) 0.6419(2) 0.0700 1.0000 Uani
C20 0.2484(9) -0.2574(8) 0.6728(3) 0.0998 1.0000 Uani
C21 0.3586(5) -0.2333(4) 0.5862(2) 0.0591 1.0000 Uani
C22 0.4474(4) -0.2610(4) 0.5480(2) 0.0521 1.0000 Uani
N1 0.9964(4) -0.4754(3) 0.3008(2) 0.0644 1.0000 Uani
N2 0.3503(4) -0.2933(4) 0.6324(2) 0.0626 1.0000 Uani
H8 0.850(3) -0.495(3) 0.465(1) 0.019(9) 1.0000 Uiso
H9 0.989(4) -0.551(4) 0.397(2) 0.07(1) 1.0000 Uiso
H13 0.789(4) -0.330(4) 0.299(2) 0.08(2) 1.0000 Uiso
H14 0.658(4) -0.286(3) 0.364(2) 0.05(1) 1.0000 Uiso
H15 0.580(4) -0.293(4) 0.457(2) 0.07(1) 1.0000 Uiso
H16 0.688(4) -0.447(4) 0.526(2) 0.08(2) 1.0000 Uiso
H18 0.573(4) -0.482(3) 0.611(2) 0.05(1) 1.0000 Uiso
H19 0.419(5) -0.424(5) 0.674(2) 0.11(2) 1.0000 Uiso
H21 0.294(4) -0.173(4) 0.581(2) 0.07(1) 1.0000 Uiso
H22 0.449(4) -0.216(3) 0.517(2) 0.05(1) 1.0000 Uiso
H111 1.066(5) -0.443(4) 0.226(2) 0.10(2) 1.0000 Uiso
H112 1.008(6) -0.335(5) 0.257(2) 0.12(2) 1.0000 Uiso
H113 0.911(6) -0.413(5) 0.228(2) 0.13(2) 1.0000 Uiso
H121 1.077(6) -0.622(5) 0.324(3) 0.13(3) 1.0000 Uiso
H122 1.140(7) -0.585(6) 0.268(3) 0.19(3) 1.0000 Uiso
H123 1.166(5) -0.533(5) 0.334(2) 0.10(2) 1.0000 Uiso
H201 0.277(7) -0.201(6) 0.692(3) 0.14(3) 1.0000 Uiso
H202 0.167(7) -0.273(6) 0.658(3) 0.14(3) 1.0000 Uiso
H203 0.281(9) -0.319(8) 0.702(4) 0.22(5) 1.0000 Uiso

loop_
_atom_type_symbol
_atom_type_scat_dispersion_real
_atom_type_scat_dispersion_imag
_atom_type_scat_Cromer_Mann_a1
_atom_type_scat_Cromer_Mann_b1
_atom_type_scat_Cromer_Mann_a2
_atom_type_scat_Cromer_Mann_b2
_atom_type_scat_Cromer_Mann_a3
_atom_type_scat_Cromer_Mann_b3
_atom_type_scat_Cromer_Mann_a4
_atom_type_scat_Cromer_Mann_b4
_atom_type_scat_Cromer_Mann_c
_atom_type_scat_source
'C   ' 0.0020 0.0020 2.3100 20.8439 1.0200 10.2075 1.5886 0.5687 0.8650 51.6512 0.2156 International_Tables_Vol_IV_Table_2.2B
'H   ' 0.0000 0.0000 0.4930 10.5109 0.3229 26.1257 0.1402 3.1424 0.0408 57.7997 0.0030 International_Tables_Vol_IV_Table_2.2B
'Ni  ' 0.2850 1.1130 12.8376 3.8785 7.2920 0.2565 4.4438 12.1763 2.3800 66.3421 1.0341 International_Tables_Vol_IV_Table_2.2B
'S   ' 0.1100 0.1240 6.9053 1.4679 5.2034 22.2151 1.4379 0.2536 1.5863 56.1720 0.8669 International_Tables_Vol_IV_Table_2.2B
'N   ' 0.0040 0.0030 12.2126 0.0057 3.1322 9.8933 2.0125 28.9975 1.1663 0.5826 -11.5290 International_Tables_Vol_IV_Table_2.2B

loop_
_geom_angle_atom_site_label_1
_geom_angle_atom_site_label_2
_geom_angle_atom_site_label_3
_geom_angle
_geom_angle_publ_flag
S1 NI1 S2 93.11(4) yes
S1 NI1 S6 179.47(5) yes
S2 NI1 S6 86.93(4) yes
S1 NI1 S7 86.95(4) yes
S2 NI1 S7 178.52(5) yes
S6 NI1 S7 93.03(4) yes
NI1 S1 C1 102.0(1) yes
NI1 S2 C2 102.4(1) yes
C1 S3 C3 97.6(2) yes
C2 S4 C3 97.9(2) yes
NI1 S6 C4 102.5(1) yes
NI1 S7 C5 102.3(1) yes
C4 S8 C6 98.1(2) yes
C5 S9 C6 98.3(2) yes
S1 C1 S3 123.1(2) yes
S1 C1 C2 121.1(3) yes
S3 C1 C2 115.8(3) yes
S2 C2 S4 122.9(2) yes
S2 C2 C1 121.3(3) yes
S4 C2 C1 115.8(3) yes
S3 C3 S4 112.9(2) yes
S3 C3 S5 123.7(2) yes
S4 C3 S5 123.5(3) yes
S6 C4 S8 123.8(2) yes
S6 C4 C5 120.7(3) yes
S8 C4 C5 115.5(3) yes
S7 C5 S9 123.1(2) yes
S7 C5 C4 121.5(3) yes
S9 C5 C4 115.4(3) yes
S8 C6 S9 112.7(2) yes
S8 C6 S10 124.6(2) yes
S9 C6 S10 122.8(2) yes
C8 C7 C14 116.7(4) yes
C8 C7 C15 124.1(4) yes
C14 C7 C15 119.1(4) yes
C7 C8 C9 122.2(4) yes
C7 C8 H8 118.5(21) no
C9 C8 H8 119.1(21) no
C8 C9 C10 121.0(4) yes
C8 C9 H9 124.6(27) no
C10 C9 H9 114.5(27) no
C9 C10 C13 117.1(4) yes
C9 C10 N1 121.7(4) yes
C13 C10 N1 121.2(4) yes
N1 C11 H111 111.6(29) no
N1 C11 H112 111.1(36) no
H111 C11 H112 112.0(45) no
N1 C11 H113 115.3(34) no
H111 C11 H113 105.5(42) no
H112 C11 H113 100.9(48) no
N1 C12 H121 116.3(45) no
N1 C12 H122 108.2(38) no
H121 C12 H122 107.5(57) no
N1 C12 H123 108.6(37) no
H121 C12 H123 102.8(59) no
H122 C12 H123 113.6(49) no
C10 C13 C14 121.1(4) yes
C10 C13 H13 123.2(29) no
C14 C13 H13 115.5(29) no
C7 C14 C13 121.9(4) yes
C7 C14 H14 122.6(26) no
C13 C14 H14 115.4(26) no
C7 C15 C16 128.7(5) yes
C7 C15 H15 117.6(27) no
C16 C15 H15 113.7(27) no
C15 C16 C17 126.6(5) yes
C15 C16 H16 116.6(31) no
C17 C16 H16 116.7(31) no
C16 C17 C18 119.9(4) yes
C16 C17 C22 123.9(4) yes
C18 C17 C22 116.1(4) yes
C17 C18 C19 120.7(5) yes
C17 C18 H18 121.3(24) no
C19 C18 H18 117.4(24) no
C18 C19 N2 121.0(5) yes
C18 C19 H19 123.8(33) no
N2 C19 H19 115.0(33) no
N2 C20 H201 111.5(46) no
N2 C20 H202 107.1(44) no
H201 C20 H202 131.3(66) no
N2 C20 H203 93.7(50) no
H201 C20 H203 93.9(63) no
H202 C20 H203 112.1(65) no
C22 C21 N2 122.1(5) yes
C22 C21 H21 122.4(26) no
N2 C21 H21 115.4(26) no
C17 C22 C21 120.7(4) yes
C17 C22 H22 121.5(24) no
C21 C22 H22 117.8(24) no
C10 N1 C11 121.8(4) yes
C10 N1 C12 121.4(4) yes
C11 N1 C12 116.4(4) yes
C19 N2 C20 121.8(6) yes
C19 N2 C21 119.2(4) yes
C20 N2 C21 119.0(6) yes

loop_
_geom_bond_atom_site_label_1
_geom_bond_atom_site_label_2
_geom_bond_distance
_geom_bond_publ_flag
NI1 S1 2.167(1) yes
NI1 S2 2.154(1) yes
NI1 S6 2.161(1) yes
NI1 S7 2.157(1) yes
S1 C1 1.717(4) yes
S2 C2 1.710(4) yes
S3 C1 1.742(4) yes
S3 C3 1.729(4) yes
S4 C2 1.739(4) yes
S4 C3 1.720(4) yes
S5 C3 1.642(4) yes
S6 C4 1.703(4) yes
S7 C5 1.698(4) yes
S8 C4 1.737(4) yes
S8 C6 1.728(4) yes
S9 C5 1.739(4) yes
S9 C6 1.721(4) yes
S10 C6 1.646(4) yes
C1 C2 1.360(5) yes
C4 C5 1.377(5) yes
C7 C8 1.392(6) yes
C7 C14 1.379(6) yes
C7 C15 1.451(6) yes
C8 C9 1.368(6) yes
C8 H8 0.84(3) no
C9 C10 1.392(6) yes
C9 H9 0.90(4) no
C10 C13 1.398(6) yes
C10 N1 1.377(5) yes
C11 N1 1.426(6) yes
C11 H111 0.99(5) no
C11 H112 0.92(6) no
C11 H113 0.98(6) no
C12 N1 1.431(7) yes
C12 H121 0.82(6) no
C12 H122 1.14(8) no
C12 H123 0.91(5) no
C13 C14 1.375(6) yes
C13 H13 0.92(4) no
C14 H14 0.88(4) no
C15 C16 1.310(6) yes
C15 H15 0.91(4) no
C16 C17 1.454(6) yes
C16 H16 0.88(4) no
C17 C18 1.386(6) yes
C17 C22 1.387(6) yes
C18 C19 1.366(7) yes
C18 H18 0.92(4) no
C19 N2 1.332(6) yes
C19 H19 0.94(5) no
C20 N2 1.499(7) yes
C20 H201 0.84(7) no
C20 H202 0.88(7) no
C20 H203 1.0(1) no
C21 C22 1.347(6) yes
C21 N2 1.329(6) yes
C21 H21 0.95(4) no
C22 H22 0.91(4) no
